data_7156894
loop_
_publ_author_name
'Palai, Bibhuti Bhusana'
'Soren, Ramachandra'
'Sharma, Nagendra K.'

_publ_section_title
;
 BODIPY analogues: synthesis and photophysical studies of difluoro boron
 complexes from 2-aminotropone scaffolds through N,O-chelation.
;
_journal_issue 26
_journal_name_full 'Organic &amp; biomolecular chemistry'
_journal_page_first 6497
_journal_page_last 6505
_journal_paper_doi 10.1039/c9ob00915a
_journal_volume 17
_journal_year 2019
_chemical_formula_moiety 'C13 H11 B F2 N2 O'
_chemical_formula_sum 'C13 H11 B F2 N2 O'
_chemical_formula_weight 260.07
_chemical_name_systematic triclinic
_space_group_crystal_system triclinic
_space_group_IT_number 2
_space_group_name_Hall '-P 1'
_space_group_name_H-M_alt 'P -1'
_symmetry_Int_Tables_number 2
_symmetry_space_group_name_Hall '-P 1'
_symmetry_space_group_name_H-M 'P -1'
_atom_sites_solution_primary direct
_audit_creation_date 2018-10-22
_audit_creation_method
;
Olex2 1.2-ac3
(compiled 2017.02.24 svn.r3390 for Rigaku Oxford Diffraction, GUI svn.r5318)
;
_audit_update_record
;
2019-01-05 deposited with the CCDC.    2019-06-04 downloaded from the CCDC.
;
_cell_angle_alpha 62.940(2)
_cell_angle_beta 89.372(2)
_cell_angle_gamma 69.175(2)
_cell_formula_units_Z 2
_cell_length_a 8.8495(2)
_cell_length_b 9.1023(2)
_cell_length_c 9.2653(2)
_cell_measurement_reflns_used 6984
_cell_measurement_temperature 293(2)
_cell_measurement_theta_max 74.9900
_cell_measurement_theta_min 5.4140
_cell_volume 610.93(3)
_computing_cell_refinement 'CrysAlisPro 1.171.39.46b (Rigaku OD, 2018)'
_computing_data_collection 'CrysAlisPro 1.171.39.46b (Rigaku OD, 2018)'
_computing_data_reduction 'CrysAlisPro 1.171.39.46b (Rigaku OD, 2018)'
_computing_molecular_graphics 'Olex2 (Dolomanov et al., 2009)'
_computing_publication_material 'Olex2 (Dolomanov et al., 2009)'
_computing_structure_refinement 'olex2.refine (Bourhis et al., 2015)'
_computing_structure_solution 'SIR2004 (Burla et al., 2007)'
_diffrn_ambient_temperature 296.0
_diffrn_detector_type 'Pilatus 200K'
_diffrn_measured_fraction_theta_full 0.9774
_diffrn_measured_fraction_theta_max 0.9774
_diffrn_measurement_details
;
List of Runs (angles in degrees, time in seconds):

  # Type    Start    End  Width  t~exp~   \w     \q     \k     \f   Frames
#--------------------------------------------------------------------------
  1  \w    -42.00  28.00   0.50    0.20    --  -38.50  37.00   6.00  140
  2  \w   -105.00 -35.00   0.50    0.20    --  -38.50 -37.00-149.00  140
  3  \w    -17.00  53.00   0.50    0.20    --   49.31 -37.00-149.00  140
  4  \w     46.00 116.00   0.50    0.20    --   49.31  37.00   6.00  140
  5  \w     36.00 106.00   0.50    1.00    --  102.63 -37.00-149.00  140
  6  \w    100.00 169.00   0.50    1.00    --  102.63  37.00   6.00  138
  7  \w   -105.00 -35.00   0.50    0.20    --  -38.50 -37.00 150.00  140
  8  \w     24.00 100.00   0.50    0.20    --   49.31-125.00  60.00  152
  9  \w     38.00 112.00   0.50    0.20    --   49.31  57.00-150.00  148
 10  \w    -20.00  55.00   0.50    0.20    --   49.31 -19.00-120.00  150
 11  \w     98.00 167.00   0.50    1.00    --  102.63  45.00-150.00  138
 12  \w     34.00 110.00   0.50    1.00    --  102.63 -94.00 -90.00  152
 13  \w     38.00 118.00   0.50    1.00    --  102.63-125.00-150.00  160
 14  \w     40.00 116.00   0.50    1.00    --  102.63 -61.00 150.00  152
 15  \w     38.00 118.00   0.50    1.00    --  102.63-125.00 -60.00  160
 16  \w     40.00 116.00   0.50    1.00    --  102.63 -61.00   0.00  152
 17  \w     38.00 118.00   0.50    1.00    --  102.63-125.00  30.00  160
 18  \w     34.00 111.00   0.50    1.00    --  102.63 -15.00  30.00  154
 19  \w     98.00 167.00   0.50    1.00    --  102.63  45.00  60.00  138
 20  \w     34.00 110.00   0.50    1.00    --  102.63 -94.00 150.00  152
 21  \w     35.00 106.00   0.50    1.00    --  102.63 -30.00  60.00  142
 22  \w     35.00 106.00   0.50    1.00    --  102.63 -30.00-120.00  142
 23  \w     98.00 167.00   0.50    1.00    --  102.63  45.00-180.00  138
 24  \w     98.00 167.00   0.50    1.00    --  102.63  45.00-120.00  138
 25  \w     38.00 107.00   0.50    1.00    --  102.63 -45.00-120.00  138
 26  \w     38.00 126.00   0.50    1.00    --  102.63 -77.00   0.00  176
 27  \w     26.00 114.00   0.50    0.20    --   49.31  77.00 -90.00  176
 28  \w     26.00 114.00   0.50    0.20    --   49.31  77.00  30.00  176
 29  \w     26.00 114.00   0.50    0.20    --   49.31  77.00 150.00  176
 30  \w     26.00 114.00   0.50    0.20    --   49.31  77.00 -30.00  176
 31  \w     26.00 114.00   0.50    0.20    --   49.31  77.00  90.00  176
;
_diffrn_measurement_device 'four-circle diffractometer'
_diffrn_measurement_device_type 'SuperNova, Dual, Cu at home/near, Pilatus 200K'
_diffrn_measurement_method '\w scans'
_diffrn_radiation_type 'Cu K\a'
_diffrn_radiation_wavelength 1.54184
_diffrn_reflns_av_R_equivalents 0.0382
_diffrn_reflns_av_unetI/netI 0.0262
_diffrn_reflns_limit_h_max 11
_diffrn_reflns_limit_h_min -8
_diffrn_reflns_limit_k_max 11
_diffrn_reflns_limit_k_min -10
_diffrn_reflns_limit_l_max 11
_diffrn_reflns_limit_l_min -11
_diffrn_reflns_number 9421
_diffrn_reflns_theta_full 75.3367
_diffrn_reflns_theta_max 75.34
_diffrn_reflns_theta_min 5.44
_exptl_absorpt_coefficient_mu 0.937
_exptl_absorpt_correction_T_max 1.00000
_exptl_absorpt_correction_T_min 0.60886
_exptl_absorpt_correction_type multi-scan
_exptl_absorpt_process_details
;
CrysAlisPro 1.171.39.46b (Rigaku Oxford Diffraction, 2018)
Empirical absorption correction using spherical harmonics,
 implemented in SCALE3 ABSPACK scaling algorithm.
;
_exptl_crystal_colour 'metallic light white'
_exptl_crystal_colour_lustre metallic
_exptl_crystal_colour_modifier light
_exptl_crystal_colour_primary white
_exptl_crystal_density_diffrn 1.4136
_exptl_crystal_description needle
_exptl_crystal_F_000 269.0055
_exptl_crystal_size_max 0.001
_exptl_crystal_size_mid 0.0001
_exptl_crystal_size_min 0.0001
_refine_diff_density_max 0.1187
_refine_diff_density_min -0.2152
_refine_diff_density_rms 0.0472
_refine_ls_d_res_high 0.7969
_refine_ls_d_res_low 8.1345
_refine_ls_goodness_of_fit_ref 1.1434
_refine_ls_hydrogen_treatment mixed
_refine_ls_matrix_type full
_refine_ls_number_constraints 18
_refine_ls_number_parameters 179
_refine_ls_number_reflns 2469
_refine_ls_number_restraints 0
_refine_ls_restrained_S_all 1.1434
_refine_ls_R_factor_all 0.0423
_refine_ls_R_factor_gt 0.0390
_refine_ls_shift/su_max 0.0000
_refine_ls_shift/su_mean 0.0000
_refine_ls_structure_factor_coef Fsqd
_refine_ls_weighting_details 'w=1/[\s^2^(Fo^2^)+(0.0460P)^2^+0.0662P] where P=(Fo^2^+2Fc^2^)/3'
_refine_ls_weighting_scheme calc
_refine_ls_wR_factor_gt 0.1006
_refine_ls_wR_factor_ref 0.1034
_reflns_Friedel_coverage 0.0
_reflns_limit_h_max 10
_reflns_limit_h_min -11
_reflns_limit_k_max 11
_reflns_limit_k_min -9
_reflns_limit_l_max 11
_reflns_limit_l_min 0
_reflns_number_gt 2200
_reflns_number_total 2469
_reflns_threshold_expression I>=2u(I)
_cod_data_source_file c9ob00915a2.cif
_cod_data_source_block 3h
_cod_depositor_comments 'Adding full bibliography for 7156891--7156896.cif.'
_cod_database_code 7156894
_olex2_refinement_description
;
1. Fixed Uiso
 At 1.2 times of:
  All C(H) groups, All C(H,H) groups
2.a Secondary CH2 refined with riding coordinates:
 C8(H8a,H8b)
2.b Aromatic/amide H refined with riding coordinates:
 C10(H10), C6(H6), C3(H3), C5(H5), C11(H11), C4(H4), C2(H2)
;
_olex2_submission_special_instructions 'No special instructions were received'
_oxdiff_exptl_absorpt_empirical_details
;
Empirical correction (ABSPACK) includes:
- Absorption correction using spherical harmonics
- Frame scaling
;

loop_
_space_group_symop_id
_space_group_symop_operation_xyz
1 x,y,z
2 -x,-y,-z

loop_
_atom_site_label
_atom_site_type_symbol
_atom_site_fract_x
_atom_site_fract_y
_atom_site_fract_z
_atom_site_U_iso_or_equiv
_atom_site_adp_type
_atom_site_occupancy
_atom_site_refinement_flags_posn
F2 F 0.67201(10) 0.34826(13) 0.66065(13) 0.0711(3) Uani 1.000000 .
F1 F 0.76260(10) 0.04866(13) 0.81832(13) 0.0787(3) Uani 1.000000 .
O1 O 0.56709(11) 0.18991(14) 0.57520(12) 0.0563(3) Uani 1.000000 .
N2 N 0.47567(11) 0.22422(13) 0.79712(12) 0.0420(2) Uani 1.000000 .
C8 C 0.46273(15) 0.23830(17) 0.94737(15) 0.0482(3) Uani 1.000000 .
H8a H 0.42023(15) 0.15238(17) 1.02173(15) 0.0579(3) Uiso 1.000000 R
H8b H 0.57183(15) 0.20623(17) 1.00077(15) 0.0579(3) Uiso 1.000000 R
C10 C 0.35277(18) 0.57674(19) 0.78726(17) 0.0563(3) Uani 1.000000 .
H10 H 0.42055(18) 0.56991(19) 0.71116(17) 0.0676(4) Uiso 1.000000 R
C6 C 0.3276(2) 0.2114(2) 0.44757(17) 0.0589(3) Uani 1.000000 .
H6 H 0.3869(2) 0.1977(2) 0.36787(17) 0.0706(4) Uiso 1.000000 R
C3 C 0.06607(16) 0.2523(2) 0.6697(2) 0.0610(4) Uani 1.000000 .
H3 H -0.02674(16) 0.2618(2) 0.7187(2) 0.0732(4) Uiso 1.000000 R
C5 C 0.1644(2) 0.2303(2) 0.4252(2) 0.0682(4) Uani 1.000000 .
H5 H 0.1292(2) 0.2305(2) 0.3310(2) 0.0819(5) Uiso 1.000000 R
C11 C 0.2505(2) 0.7406(2) 0.7696(2) 0.0652(4) Uani 1.000000 .
H11 H 0.2480(2) 0.8463(2) 0.6812(2) 0.0782(5) Uiso 1.000000 R
C12 C 0.1526(2) 0.7461(2) 0.8839(2) 0.0700(4) Uani 1.000000 .
H12 H 0.075(2) 0.863(3) 0.876(2) 0.0840(5) Uiso 1.000000 .
C4 C 0.04929(19) 0.2487(2) 0.5222(2) 0.0687(4) Uani 1.000000 .
H4 H -0.05356(19) 0.2603(2) 0.4848(2) 0.0824(5) Uiso 1.000000 R
C13 C 0.1616(2) 0.5869(3) 1.0115(3) 0.0818(5) Uani 1.000000 .
B1 B 0.62942(17) 0.2020(2) 0.7153(2) 0.0518(3) Uani 1.000000 .
C1 C 0.35365(13) 0.22898(14) 0.71122(14) 0.0386(2) Uani 1.000000 .
N1 N 0.25972(18) 0.42538(18) 1.03178(17) 0.0670(3) Uani 1.000000 .
C9 C 0.35313(14) 0.42325(17) 0.91919(14) 0.0433(3) Uani 1.000000 .
C7 C 0.41132(15) 0.21038(16) 0.57163(15) 0.0446(3) Uani 1.000000 .
C2 C 0.19734(15) 0.24406(18) 0.75391(17) 0.0484(3) Uani 1.000000 .
H2 H 0.18171(15) 0.24900(18) 0.85128(17) 0.0581(4) Uiso 1.000000 R
H13 H 0.094(3) 0.582(3) 1.100(3) 0.111(7) Uiso 1.000000 .

loop_
_atom_site_aniso_label
_atom_site_aniso_U_11
_atom_site_aniso_U_22
_atom_site_aniso_U_33
_atom_site_aniso_U_12
_atom_site_aniso_U_13
_atom_site_aniso_U_23
F2 0.0506(5) 0.0836(6) 0.0985(7) -0.0419(4) 0.0300(4) -0.0480(5)
F1 0.0371(4) 0.0812(6) 0.0931(7) -0.0048(4) 0.0078(4) -0.0363(5)
O1 0.0475(5) 0.0720(6) 0.0637(6) -0.0274(4) 0.0279(4) -0.0414(5)
N2 0.0326(5) 0.0500(5) 0.0475(5) -0.0164(4) 0.0103(4) -0.0267(4)
C8 0.0453(6) 0.0549(7) 0.0428(6) -0.0174(5) 0.0042(5) -0.0240(5)
C10 0.0601(8) 0.0577(8) 0.0544(7) -0.0240(6) 0.0174(6) -0.0291(6)
C6 0.0725(9) 0.0636(8) 0.0496(7) -0.0285(7) 0.0150(6) -0.0334(6)
C3 0.0374(6) 0.0702(9) 0.0846(10) -0.0237(6) 0.0128(6) -0.0428(8)
C5 0.0786(11) 0.0707(9) 0.0590(8) -0.0313(8) -0.0065(7) -0.0324(7)
C11 0.0715(9) 0.0561(8) 0.0664(9) -0.0227(7) 0.0070(7) -0.0300(7)
C12 0.0569(9) 0.0689(10) 0.0970(12) -0.0181(7) 0.0115(8) -0.0549(9)
C4 0.0510(8) 0.0749(10) 0.0829(10) -0.0254(7) -0.0057(7) -0.0394(8)
C13 0.0835(12) 0.0899(13) 0.1030(14) -0.0398(10) 0.0522(11) -0.0674(12)
B1 0.0327(6) 0.0606(8) 0.0643(9) -0.0181(6) 0.0168(6) -0.0322(7)
C1 0.0341(5) 0.0381(5) 0.0437(6) -0.0135(4) 0.0087(4) -0.0204(4)
N1 0.0773(9) 0.0727(8) 0.0686(8) -0.0354(7) 0.0366(7) -0.0440(7)
C9 0.0393(6) 0.0573(7) 0.0428(6) -0.0220(5) 0.0066(4) -0.0294(5)
C7 0.0448(6) 0.0452(6) 0.0477(6) -0.0187(5) 0.0153(5) -0.0248(5)
C2 0.0379(6) 0.0596(7) 0.0591(7) -0.0227(5) 0.0169(5) -0.0352(6)

loop_
_atom_type_symbol
_atom_type_scat_dispersion_real
_atom_type_scat_dispersion_imag
_atom_type_scat_Cromer_Mann_a1
_atom_type_scat_Cromer_Mann_a2
_atom_type_scat_Cromer_Mann_a3
_atom_type_scat_Cromer_Mann_a4
_atom_type_scat_Cromer_Mann_b1
_atom_type_scat_Cromer_Mann_b2
_atom_type_scat_Cromer_Mann_b3
_atom_type_scat_Cromer_Mann_b4
_atom_type_scat_Cromer_Mann_c
_atom_type_scat_source
_atom_type_scat_dispersion_source
C 0.01920 0.00962 2.31000 1.02000 1.58860 0.86500 20.84390 10.20750 0.56870 51.65120 0.215599998832 'International Tables Volume C Table 6.1.1.4 (pp. 500-502)' 'Henke, Gullikson and Davis, At. Data and Nucl. Data Tables, 1993, 54, 2'
B 0.00963 0.00408 2.05450 1.33260 1.09790 0.70680 23.21850 1.02100 60.34980 0.14030 -0.193200007081 'International Tables Volume C Table 6.1.1.4 (pp. 500-502)' 'Henke, Gullikson and Davis, At. Data and Nucl. Data Tables, 1993, 54, 2'
F 0.07537 0.05506 3.53920 2.64120 1.51700 1.02430 10.28250 4.29440 0.26150 26.14760 0.277599990368 'International Tables Volume C Table 6.1.1.4 (pp. 500-502)' 'Henke, Gullikson and Davis, At. Data and Nucl. Data Tables, 1993, 54, 2'
H 0.00000 0.00000 0.49300 0.32291 0.14019 0.04081 10.51090 26.12570 3.14236 57.79970 0.0030380000826 'International Tables Volume C Table 6.1.1.4 (pp. 500-502)' 'Henke, Gullikson and Davis, At. Data and Nucl. Data Tables, 1993, 54, 2'
O 0.05239 0.03377 3.04850 2.28680 1.54630 0.86700 13.27710 5.70110 0.32390 32.90890 0.250800013542 'International Tables Volume C Table 6.1.1.4 (pp. 500-502)' 'Henke, Gullikson and Davis, At. Data and Nucl. Data Tables, 1993, 54, 2'
N 0.03256 0.01839 12.21260 3.13220 2.01250 1.16630 0.00570 9.89330 28.99750 0.58260 -11.5290002823 'International Tables Volume C Table 6.1.1.4 (pp. 500-502)' 'Henke, Gullikson and Davis, At. Data and Nucl. Data Tables, 1993, 54, 2'

loop_
_geom_angle_atom_site_label_1
_geom_angle_atom_site_label_2
_geom_angle_atom_site_label_3
_geom_angle
C7 O1 B1 111.32(9)
B1 N2 C8 125.88(10)
C1 N2 C8 123.52(10)
C1 N2 B1 110.60(10)
H8a C8 N2 108.80(6)
H8b C8 N2 108.80(6)
H8b C8 H8a 107.7
C9 C8 N2 113.78(10)
C9 C8 H8a 108.80(7)
C9 C8 H8b 108.80(6)
C11 C10 H10 120.54(9)
C9 C10 H10 120.54(8)
C9 C10 C11 118.93(13)
C5 C6 H6 115.81(9)
C7 C6 H6 115.81(8)
C7 C6 C5 128.38(14)
C4 C3 H3 114.89(9)
C2 C3 H3 114.89(8)
C2 C3 C4 130.23(14)
H5 C5 C6 115.39(9)
C4 C5 C6 129.23(14)
C4 C5 H5 115.39(8)
H11 C11 C10 120.45(9)
C12 C11 C10 119.09(15)
C12 C11 H11 120.45(10)
H12 C12 C11 122.0(11)
C13 C12 C11 118.05(15)
C13 C12 H12 119.9(11)
C5 C4 C3 128.40(13)
H4 C4 C3 115.80(9)
H4 C4 C5 115.80(8)
N1 C13 C12 124.18(16)
H13 C13 C12 122.0(13)
H13 C13 N1 113.9(13)
F1 B1 F2 109.33(11)
O1 B1 F2 111.08(12)
O1 B1 F1 111.77(12)
N2 B1 F2 112.59(11)
N2 B1 F1 112.14(12)
N2 B1 O1 99.69(9)
C7 C1 N2 107.98(10)
C2 C1 N2 125.15(11)
C2 C1 C7 126.85(11)
C9 N1 C13 116.77(14)
C10 C9 C8 122.00(11)
N1 C9 C8 115.01(11)
N1 C9 C10 122.98(12)
C6 C7 O1 120.83(12)
C1 C7 O1 110.32(10)
C1 C7 C6 128.85(12)
C1 C2 C3 127.97(13)
H2 C2 C3 116.02(8)
H2 C2 C1 116.02(7)

loop_
_geom_bond_atom_site_label_1
_geom_bond_atom_site_label_2
_geom_bond_distance
F2 B1 1.3824(18)
F1 B1 1.3750(18)
O1 B1 1.4798(19)
O1 C7 1.3224(15)
N2 C8 1.4547(15)
N2 B1 1.5454(16)
N2 C1 1.3249(15)
C8 H8a 0.9700
C8 H8b 0.9700
C8 C9 1.5124(17)
C10 H10 0.9300
C10 C11 1.376(2)
C10 C9 1.3745(19)
C6 H6 0.9300
C6 C5 1.398(2)
C6 C7 1.3692(19)
C3 H3 0.9300
C3 C4 1.393(2)
C3 C2 1.3669(19)
C5 H5 0.9300
C5 C4 1.367(3)
C11 H11 0.9300
C11 C12 1.368(2)
C12 H12 1.01(2)
C12 C13 1.366(3)
C4 H4 0.9300
C13 N1 1.340(2)
C13 H13 1.00(2)
C1 C7 1.4440(16)
C1 C2 1.4111(16)
N1 C9 1.3267(16)
C2 H2 0.9300
